data_4104894
loop_
_publ_author_name
'Le Li'
'Madhu Ganesh'
'Daniel Seidel'

_publ_section_title
;
 Catalytic Enantioselective Synthesis of \a,\b-Diamino Acid Derivatives
;
_journal_name_full 'Journal of the American Chemical Society'
_journal_page_first 11648
_journal_page_last 11649
_journal_paper_doi 10.1021/ja9034494
_journal_volume 131
_journal_year 2009
_chemical_absolute_configuration ad
_chemical_formula_sum 'C20 H19 N3 O6 S2'
_chemical_formula_weight 461.50
_chemical_name_systematic
; 
 ? 
;
_space_group_IT_number 19
_symmetry_cell_setting orthorhombic
_symmetry_space_group_name_Hall 'P 2ac 2ab'
_symmetry_space_group_name_H-M 'P 21 21 21'
_atom_sites_solution_hydrogens geom
_atom_sites_solution_primary direct
_atom_sites_solution_secondary difmap
_audit_creation_method SHELXL-97
_cell_angle_alpha 90.00
_cell_angle_beta 90.00
_cell_angle_gamma 90.00
_cell_formula_units_Z 4
_cell_length_a 7.5453(4)
_cell_length_b 9.7332(6)
_cell_length_c 27.3553(16)
_cell_measurement_reflns_used 5089
_cell_measurement_temperature 100(2)
_cell_measurement_theta_max 31.57
_cell_measurement_theta_min 2.57
_cell_volume 2009.0(2)
_computing_cell_refinement 'Bruker SAINT'
_computing_data_collection 'Bruker APEX2'
_computing_data_reduction 'Bruker SAINT'
_computing_molecular_graphics 'Bruker SHELXTL'
_computing_publication_material 'Bruker SHELXTL'
_computing_structure_refinement 'SHELXL-97 (Sheldrick, 2008)'
_computing_structure_solution 'SHELXS-97 (Sheldrick, 2008)'
_diffrn_ambient_temperature 100(2)
_diffrn_measured_fraction_theta_full 0.999
_diffrn_measured_fraction_theta_max 0.999
_diffrn_measurement_device_type 'Bruker APEX-II CCD'
_diffrn_measurement_method '\f and \w scans'
_diffrn_radiation_monochromator graphite
_diffrn_radiation_source 'fine-focus sealed tube'
_diffrn_radiation_type MoK\a
_diffrn_radiation_wavelength 0.71073
_diffrn_reflns_av_R_equivalents 0.0267
_diffrn_reflns_av_sigmaI/netI 0.0377
_diffrn_reflns_limit_h_max 8
_diffrn_reflns_limit_h_min -10
_diffrn_reflns_limit_k_max 14
_diffrn_reflns_limit_k_min -12
_diffrn_reflns_limit_l_max 39
_diffrn_reflns_limit_l_min -39
_diffrn_reflns_number 16369
_diffrn_reflns_theta_full 31.00
_diffrn_reflns_theta_max 31.00
_diffrn_reflns_theta_min 2.22
_exptl_absorpt_coefficient_mu 0.311
_exptl_absorpt_correction_T_max 0.984
_exptl_absorpt_correction_T_min 0.909
_exptl_absorpt_correction_type numerical
_exptl_absorpt_process_details 'Bruker SAINT (XPREP)'
_exptl_crystal_colour colourless
_exptl_crystal_density_diffrn 1.526
_exptl_crystal_description plate
_exptl_crystal_F_000 960
_exptl_crystal_size_max 0.31
_exptl_crystal_size_mid 0.29
_exptl_crystal_size_min 0.05
_refine_diff_density_max 0.526
_refine_diff_density_min -0.288
_refine_diff_density_rms 0.073
_refine_ls_abs_structure_details 'Flack H D (1983), Acta Cryst. A39, 876-881'
_refine_ls_abs_structure_Flack 0.04(6)
_refine_ls_extinction_method none
_refine_ls_goodness_of_fit_ref 1.000
_refine_ls_hydrogen_treatment mixed
_refine_ls_matrix_type full
_refine_ls_number_parameters 285
_refine_ls_number_reflns 6377
_refine_ls_number_restraints 0
_refine_ls_restrained_S_all 1.000
_refine_ls_R_factor_all 0.0494
_refine_ls_R_factor_gt 0.0449
_refine_ls_shift/su_max 0.001
_refine_ls_shift/su_mean 0.000
_refine_ls_structure_factor_coef Fsqd
_refine_ls_weighting_details 'calc w=1/[\s^2^(Fo^2^)+(0.0460P)^2^+1.5000P] where P=(Fo^2^+2Fc^2^)/3'
_refine_ls_weighting_scheme calc
_refine_ls_wR_factor_gt 0.0968
_refine_ls_wR_factor_ref 0.0991
_reflns_number_gt 5976
_reflns_number_total 6377
_reflns_threshold_expression >2sigma(I)
_cod_data_source_file ja9034494_si_001.cif
_cod_data_source_block 3meo
_cod_database_code 4104894

loop_
_symmetry_equiv_pos_as_xyz
'x, y, z'
'-x+1/2, -y, z+1/2'
'-x, y+1/2, -z+1/2'
'x+1/2, -y+1/2, -z'

loop_
_atom_site_label
_atom_site_type_symbol
_atom_site_fract_x
_atom_site_fract_y
_atom_site_fract_z
_atom_site_U_iso_or_equiv
_atom_site_adp_type
_atom_site_occupancy
_atom_site_symmetry_multiplicity
_atom_site_calc_flag
_atom_site_refinement_flags
S1 S 1.27535(7) 0.15629(5) 0.192102(18) 0.01791(10) Uani 1 1 d .
S2 S 0.91464(7) 0.24771(5) 0.126484(16) 0.01584(10) Uani 1 1 d .
O1 O 0.49791(19) -0.14908(15) 0.23119(5) 0.0171(3) Uani 1 1 d .
O2 O 0.32699(19) -0.06634(15) 0.29148(5) 0.0152(3) Uani 1 1 d .
O3 O 0.8678(2) 0.11925(16) 0.29296(5) 0.0173(3) Uani 1 1 d .
O4 O 0.9686(2) -0.32454(16) 0.05837(5) 0.0194(3) Uani 1 1 d .
O5 O 0.7312(2) 0.25306(16) 0.11346(5) 0.0200(3) Uani 1 1 d .
O6 O 1.0029(2) 0.36755(15) 0.14430(6) 0.0222(3) Uani 1 1 d .
N1 N 0.6014(2) 0.01711(17) 0.28579(5) 0.0127(3) Uani 1 1 d .
N2 N 1.0307(2) -0.02290(18) 0.22188(6) 0.0144(3) Uani 1 1 d .
H2N H 1.093(3) -0.055(3) 0.2417(9) 0.017(6) Uiso 1 1 d .
N3 N 0.9233(2) 0.12696(16) 0.16992(5) 0.0129(3) Uani 1 1 d .
C1 C 0.4789(3) -0.0740(2) 0.26541(7) 0.0136(3) Uani 1 1 d .
C2 C 0.3336(3) 0.0520(2) 0.32423(7) 0.0174(4) Uani 1 1 d .
H2A H 0.2777 0.0303 0.3561 0.021 Uiso 1 1 calc R
H2B H 0.2724 0.1320 0.3096 0.021 Uiso 1 1 calc R
C3 C 0.5310(3) 0.0806(2) 0.33047(6) 0.0146(4) Uani 1 1 d .
H3A H 0.5561 0.1804 0.3316 0.017 Uiso 1 1 calc R
H3B H 0.5790 0.0363 0.3602 0.017 Uiso 1 1 calc R
C4 C 0.7745(3) 0.03871(19) 0.27125(6) 0.0125(3) Uani 1 1 d .
C5 C 0.8407(3) -0.04060(19) 0.22608(6) 0.0116(3) Uani 1 1 d .
H5 H 0.8068 -0.1399 0.2275 0.014 Uiso 1 1 calc R
C6 C 0.7733(3) 0.02925(19) 0.17853(6) 0.0120(3) Uani 1 1 d .
H6 H 0.6624 0.0819 0.1856 0.014 Uiso 1 1 calc R
C7 C 1.0756(3) 0.08618(19) 0.19485(7) 0.0134(3) Uani 1 1 d .
C8 C 0.7426(3) -0.06691(19) 0.13551(6) 0.0130(3) Uani 1 1 d .
C9 C 0.8749(2) -0.1586(2) 0.12028(6) 0.0135(3) Uani 1 1 d .
H9 H 0.9809 -0.1687 0.1386 0.016 Uiso 1 1 calc R
C10 C 0.8481(3) -0.2349(2) 0.07767(6) 0.0148(3) Uani 1 1 d .
C11 C 0.6921(3) -0.2207(2) 0.05087(7) 0.0178(4) Uani 1 1 d .
H11 H 0.6758 -0.2716 0.0216 0.021 Uiso 1 1 calc R
C12 C 0.5613(3) -0.1325(2) 0.06697(7) 0.0182(4) Uani 1 1 d .
H12 H 0.4541 -0.1243 0.0490 0.022 Uiso 1 1 calc R
C13 C 0.5851(3) -0.0552(2) 0.10955(7) 0.0162(4) Uani 1 1 d .
H13 H 0.4944 0.0049 0.1206 0.019 Uiso 1 1 calc R
C14 C 1.1303(3) -0.3447(2) 0.08461(7) 0.0210(4) Uani 1 1 d .
H14A H 1.1961 -0.2579 0.0859 0.032 Uiso 1 1 calc R
H14B H 1.2021 -0.4144 0.0680 0.032 Uiso 1 1 calc R
H14C H 1.1036 -0.3755 0.1179 0.032 Uiso 1 1 calc R
C15 C 1.0365(3) 0.1822(2) 0.07674(7) 0.0187(4) Uani 1 1 d .
C16 C 0.9502(3) 0.0959(2) 0.04360(7) 0.0205(4) Uani 1 1 d .
H16 H 0.8284 0.0739 0.0477 0.025 Uiso 1 1 calc R
C17 C 1.0462(3) 0.0429(2) 0.00441(7) 0.0245(5) Uani 1 1 d .
H17 H 0.9898 -0.0160 -0.0185 0.029 Uiso 1 1 calc R
C18 C 1.2239(4) 0.0758(2) -0.00128(8) 0.0276(5) Uani 1 1 d .
H18 H 1.2887 0.0394 -0.0281 0.033 Uiso 1 1 calc R
C19 C 1.3075(3) 0.1617(2) 0.03204(8) 0.0268(5) Uani 1 1 d .
H19 H 1.4295 0.1830 0.0281 0.032 Uiso 1 1 calc R
C20 C 1.2134(3) 0.2167(2) 0.07114(8) 0.0225(4) Uani 1 1 d .
H20 H 1.2696 0.2770 0.0936 0.027 Uiso 1 1 calc R

loop_
_atom_site_aniso_label
_atom_site_aniso_U_11
_atom_site_aniso_U_22
_atom_site_aniso_U_33
_atom_site_aniso_U_23
_atom_site_aniso_U_13
_atom_site_aniso_U_12
S1 0.0128(2) 0.0195(2) 0.0213(2) -0.00272(18) 0.00133(17) -0.00368(19)
S2 0.0204(2) 0.01116(19) 0.01596(17) 0.00094(16) 0.00361(17) 0.00239(19)
O1 0.0152(7) 0.0188(7) 0.0174(6) -0.0048(5) -0.0017(5) -0.0005(6)
O2 0.0134(7) 0.0168(7) 0.0153(6) -0.0002(5) 0.0013(5) -0.0020(5)
O3 0.0157(7) 0.0213(7) 0.0149(6) -0.0030(5) -0.0011(5) -0.0041(6)
O4 0.0197(7) 0.0223(8) 0.0163(6) -0.0059(5) -0.0028(5) 0.0052(6)
O5 0.0233(7) 0.0185(7) 0.0183(6) 0.0031(6) 0.0007(5) 0.0053(7)
O6 0.0265(8) 0.0122(7) 0.0278(7) -0.0017(6) 0.0055(6) -0.0004(6)
N1 0.0122(8) 0.0143(7) 0.0116(6) -0.0021(5) -0.0008(5) 0.0000(6)
N2 0.0122(8) 0.0165(8) 0.0145(7) 0.0011(6) -0.0013(6) 0.0016(6)
N3 0.0143(7) 0.0115(7) 0.0129(6) 0.0007(5) 0.0003(6) -0.0009(6)
C1 0.0133(9) 0.0141(8) 0.0135(7) 0.0020(6) -0.0028(6) -0.0009(7)
C2 0.0175(9) 0.0173(9) 0.0174(8) -0.0020(7) 0.0037(7) -0.0018(8)
C3 0.0156(9) 0.0173(9) 0.0108(7) -0.0012(6) 0.0023(6) -0.0007(7)
C4 0.0128(8) 0.0133(8) 0.0116(7) 0.0018(6) -0.0018(6) 0.0006(7)
C5 0.0102(8) 0.0128(8) 0.0118(7) -0.0002(6) -0.0008(6) 0.0004(7)
C6 0.0100(8) 0.0133(8) 0.0126(7) 0.0001(6) -0.0012(6) 0.0000(7)
C7 0.0122(8) 0.0143(8) 0.0138(7) -0.0050(6) -0.0013(7) -0.0001(7)
C8 0.0135(9) 0.0132(8) 0.0122(7) -0.0003(6) -0.0002(6) -0.0015(7)
C9 0.0125(8) 0.0153(8) 0.0126(7) 0.0003(6) -0.0019(6) 0.0004(7)
C10 0.0166(9) 0.0134(8) 0.0144(7) 0.0003(6) -0.0007(6) -0.0005(7)
C11 0.0227(11) 0.0178(9) 0.0130(7) -0.0021(6) -0.0059(7) -0.0022(8)
C12 0.0153(9) 0.0226(10) 0.0166(8) -0.0015(7) -0.0061(7) -0.0018(8)
C13 0.0123(9) 0.0195(9) 0.0169(7) -0.0019(7) -0.0005(7) 0.0008(8)
C14 0.0178(10) 0.0266(11) 0.0186(8) -0.0030(8) -0.0011(7) 0.0069(9)
C15 0.0267(11) 0.0137(9) 0.0157(8) 0.0033(7) 0.0066(7) 0.0032(8)
C16 0.0273(12) 0.0174(9) 0.0168(8) 0.0033(7) 0.0042(8) 0.0048(8)
C17 0.0364(14) 0.0200(10) 0.0170(8) 0.0010(7) 0.0037(8) 0.0080(10)
C18 0.0406(14) 0.0209(10) 0.0211(9) 0.0062(8) 0.0131(9) 0.0093(10)
C19 0.0308(13) 0.0211(10) 0.0286(10) 0.0104(9) 0.0141(9) 0.0046(10)
C20 0.0313(12) 0.0146(9) 0.0217(9) 0.0045(7) 0.0077(9) 0.0005(9)

loop_
_atom_type_symbol
_atom_type_description
_atom_type_scat_dispersion_real
_atom_type_scat_dispersion_imag
_atom_type_scat_source
C C 0.0033 0.0016 'International Tables Vol C Tables 4.2.6.8 and 6.1.1.4'
H H 0.0000 0.0000 'International Tables Vol C Tables 4.2.6.8 and 6.1.1.4'
N N 0.0061 0.0033 'International Tables Vol C Tables 4.2.6.8 and 6.1.1.4'
O O 0.0106 0.0060 'International Tables Vol C Tables 4.2.6.8 and 6.1.1.4'
S S 0.1246 0.1234 'International Tables Vol C Tables 4.2.6.8 and 6.1.1.4'

loop_
_geom_angle_atom_site_label_1
_geom_angle_atom_site_label_2
_geom_angle_atom_site_label_3
_geom_angle
O6 S2 O5 120.42(10)
O6 S2 N3 108.25(9)
O5 S2 N3 103.91(9)
O6 S2 C15 108.40(10)
O5 S2 C15 109.02(10)
N3 S2 C15 105.90(9)
C1 O2 C2 109.78(15)
C10 O4 C14 117.49(15)
C4 N1 C1 127.40(16)
C4 N1 C3 121.15(16)
C1 N1 C3 111.09(16)
C7 N2 C5 112.90(17)
C7 N2 H2N 123.3(19)
C5 N2 H2N 119.4(19)
C7 N3 C6 111.43(15)
C7 N3 S2 125.45(14)
C6 N3 S2 121.91(13)
O1 C1 O2 123.26(18)
O1 C1 N1 128.36(19)
O2 C1 N1 108.38(16)
O2 C2 C3 104.25(15)
O2 C2 H2A 110.9
C3 C2 H2A 110.9
O2 C2 H2B 110.9
C3 C2 H2B 110.9
H2A C2 H2B 108.9
N1 C3 C2 100.55(15)
N1 C3 H3A 111.7
C2 C3 H3A 111.7
N1 C3 H3B 111.7
C2 C3 H3B 111.7
H3A C3 H3B 109.4
O3 C4 N1 120.50(17)
O3 C4 C5 122.01(18)
N1 C4 C5 117.47(16)
N2 C5 C4 108.96(16)
N2 C5 C6 101.86(15)
C4 C5 C6 110.26(15)
N2 C5 H5 111.8
C4 C5 H5 111.8
C6 C5 H5 111.8
N3 C6 C8 112.60(15)
N3 C6 C5 99.33(14)
C8 C6 C5 115.36(15)
N3 C6 H6 109.7
C8 C6 H6 109.7
C5 C6 H6 109.7
N2 C7 N3 106.73(16)
N2 C7 S1 125.64(15)
N3 C7 S1 127.63(15)
C13 C8 C9 120.61(17)
C13 C8 C6 118.37(17)
C9 C8 C6 120.87(17)
C10 C9 C8 118.90(17)
C10 C9 H9 120.6
C8 C9 H9 120.6
O4 C10 C11 114.98(16)
O4 C10 C9 124.44(17)
C11 C10 C9 120.57(18)
C12 C11 C10 119.86(17)
C12 C11 H11 120.1
C10 C11 H11 120.1
C11 C12 C13 120.54(19)
C11 C12 H12 119.7
C13 C12 H12 119.7
C8 C13 C12 119.47(19)
C8 C13 H13 120.3
C12 C13 H13 120.3
O4 C14 H14A 109.5
O4 C14 H14B 109.5
H14A C14 H14B 109.5
O4 C14 H14C 109.5
H14A C14 H14C 109.5
H14B C14 H14C 109.5
C20 C15 C16 121.6(2)
C20 C15 S2 120.04(17)
C16 C15 S2 118.41(17)
C17 C16 C15 118.7(2)
C17 C16 H16 120.7
C15 C16 H16 120.7
C18 C17 C16 120.2(2)
C18 C17 H17 119.9
C16 C17 H17 119.9
C17 C18 C19 120.3(2)
C17 C18 H18 119.9
C19 C18 H18 119.9
C18 C19 C20 120.3(2)
C18 C19 H19 119.8
C20 C19 H19 119.8
C15 C20 C19 118.9(2)
C15 C20 H20 120.5
C19 C20 H20 120.5

loop_
_geom_bond_atom_site_label_1
_geom_bond_atom_site_label_2
_geom_bond_distance
S1 C7 1.656(2)
S2 O6 1.4290(16)
S2 O5 1.4300(16)
S2 N3 1.6725(16)
S2 C15 1.762(2)
O1 C1 1.196(2)
O2 C1 1.352(2)
O2 C2 1.460(2)
O3 C4 1.209(2)
O4 C10 1.367(2)
O4 C14 1.429(2)
N1 C4 1.381(3)
N1 C1 1.397(2)
N1 C3 1.469(2)
N2 C7 1.337(3)
N2 C5 1.448(3)
N2 H2N 0.78(3)
N3 C7 1.394(2)
N3 C6 1.497(2)
C2 C3 1.525(3)
C2 H2A 0.9900
C2 H2B 0.9900
C3 H3A 0.9900
C3 H3B 0.9900
C4 C5 1.540(2)
C5 C6 1.553(2)
C5 H5 1.0000
C6 C8 1.521(2)
C6 H6 1.0000
C8 C13 1.389(3)
C8 C9 1.402(3)
C9 C10 1.397(2)
C9 H9 0.9500
C10 C11 1.394(3)
C11 C12 1.380(3)
C11 H11 0.9500
C12 C13 1.399(3)
C12 H12 0.9500
C13 H13 0.9500
C14 H14A 0.9800
C14 H14B 0.9800
C14 H14C 0.9800
C15 C20 1.385(3)
C15 C16 1.397(3)
C16 C17 1.393(3)
C16 H16 0.9500
C17 C18 1.387(4)
C17 H17 0.9500
C18 C19 1.388(4)
C18 H18 0.9500
C19 C20 1.391(3)
C19 H19 0.9500
C20 H20 0.9500

loop_
_geom_hbond_atom_site_label_D
_geom_hbond_atom_site_label_H
_geom_hbond_atom_site_label_A
_geom_hbond_distance_DH
_geom_hbond_distance_HA
_geom_hbond_distance_DA
_geom_hbond_angle_DHA
_geom_hbond_site_symmetry_A
N2 H2N O2 0.78(3) 2.23(3) 2.967(2) 156(3) 1_655

loop_
_geom_torsion_atom_site_label_1
_geom_torsion_atom_site_label_2
_geom_torsion_atom_site_label_3
_geom_torsion_atom_site_label_4
_geom_torsion
O6 S2 N3 C7 -49.71(17)
O5 S2 N3 C7 -178.83(15)
C15 S2 N3 C7 66.37(17)
O6 S2 N3 C6 143.96(14)
O5 S2 N3 C6 14.84(16)
C15 S2 N3 C6 -99.97(16)
C2 O2 C1 O1 -169.00(18)
C2 O2 C1 N1 11.5(2)
C4 N1 C1 O1 -1.4(3)
C3 N1 C1 O1 -174.49(19)
C4 N1 C1 O2 178.05(16)
C3 N1 C1 O2 4.9(2)
C1 O2 C2 C3 -22.6(2)
C4 N1 C3 C2 168.49(17)
C1 N1 C3 C2 -17.9(2)
O2 C2 C3 N1 23.28(18)
C1 N1 C4 O3 -178.41(18)
C3 N1 C4 O3 -5.9(3)
C1 N1 C4 C5 3.0(3)
C3 N1 C4 C5 175.52(16)
C7 N2 C5 C4 -90.09(18)
C7 N2 C5 C6 26.4(2)
O3 C4 C5 N2 11.3(2)
N1 C4 C5 N2 -170.18(16)
O3 C4 C5 C6 -99.7(2)
N1 C4 C5 C6 78.8(2)
C7 N3 C6 C8 -102.66(17)
S2 N3 C6 C8 65.41(19)
C7 N3 C6 C5 19.92(18)
S2 N3 C6 C5 -172.02(12)
N2 C5 C6 N3 -25.75(17)
C4 C5 C6 N3 89.81(17)
N2 C5 C6 C8 94.83(18)
C4 C5 C6 C8 -149.61(17)
C5 N2 C7 N3 -14.3(2)
C5 N2 C7 S1 166.07(14)
C6 N3 C7 N2 -5.1(2)
S2 N3 C7 N2 -172.65(13)
C6 N3 C7 S1 174.56(13)
S2 N3 C7 S1 7.0(2)
N3 C6 C8 C13 -114.10(19)
C5 C6 C8 C13 132.85(18)
N3 C6 C8 C9 61.5(2)
C5 C6 C8 C9 -51.5(2)
C13 C8 C9 C10 2.0(3)
C6 C8 C9 C10 -173.51(17)
C14 O4 C10 C11 -179.21(18)
C14 O4 C10 C9 2.2(3)
C8 C9 C10 O4 178.13(18)
C8 C9 C10 C11 -0.4(3)
O4 C10 C11 C12 -179.85(18)
C9 C10 C11 C12 -1.2(3)
C10 C11 C12 C13 1.2(3)
C9 C8 C13 C12 -2.1(3)
C6 C8 C13 C12 173.56(17)
C11 C12 C13 C8 0.5(3)
O6 S2 C15 C20 20.8(2)
O5 S2 C15 C20 153.63(16)
N3 S2 C15 C20 -95.12(17)
O6 S2 C15 C16 -159.00(16)
O5 S2 C15 C16 -26.23(19)
N3 S2 C15 C16 85.03(17)
C20 C15 C16 C17 0.7(3)
S2 C15 C16 C17 -179.49(15)
C15 C16 C17 C18 0.0(3)
C16 C17 C18 C19 0.0(3)
C17 C18 C19 C20 -0.7(3)
C16 C15 C20 C19 -1.3(3)
S2 C15 C20 C19 178.89(16)
C18 C19 C20 C15 1.3(3)
